data_4062900
loop_
_publ_author_name
'Kuczkowski, Andreas'
'Fahrenholz, Sonja'
'Schulz, Stephan'
'Nieger, Martin'

_publ_section_title
;
 Reactions of Distibines Sb~2~R~4~ and Dibismuthine Bi~2~Et~4~ with
 Trialkyltrieles MR~3~
;
_journal_coden_ASTM ORGND7
_journal_issue 15
_journal_name_full Organometallics
_journal_page_first 3615
_journal_page_last 3621
_journal_paper_doi 10.1021/om049746m
_journal_volume 23
_journal_year 2004
_chemical_formula_moiety 'C24 H60 Ga3 Sb3'
_chemical_formula_sum 'C24 H60 Ga3 Sb3'
_chemical_formula_weight 923.13
_space_group_IT_number 14
_symmetry_cell_setting monoclinic
_symmetry_space_group_name_Hall '-P 2ybc'
_symmetry_space_group_name_H-M 'P 1 21/c 1'
_cell_angle_alpha 90.00
_cell_angle_beta 98.716(1)
_cell_angle_gamma 90.00
_cell_formula_units_Z 4
_cell_length_a 16.3795(2)
_cell_length_b 10.4832(2)
_cell_length_c 21.2972(3)
_cell_measurement_temperature 123(2)
_cell_volume 3614.70(10)
_diffrn_ambient_temperature 123(2)
_exptl_crystal_density_diffrn 1.696
_cod_original_sg_symbol_H-M 'P 21/c'
_cod_database_code 4062900

loop_
_symmetry_equiv_pos_as_xyz
'x, y, z'
'-x, y+1/2, -z+1/2'
'-x, -y, -z'
'x, -y-1/2, z-1/2'

loop_
_atom_site_label
_atom_site_type_symbol
_atom_site_fract_x
_atom_site_fract_y
_atom_site_fract_z
_atom_site_U_iso_or_equiv
_atom_site_adp_type
_atom_site_occupancy
_atom_site_symmetry_multiplicity
_atom_site_calc_flag
_atom_site_refinement_flags
_atom_site_disorder_assembly
_atom_site_disorder_group
Sb1 Sb 0.218557(12) 0.483280(18) 0.285982(9) 0.01998(6) Uani 1 1 d . . .
Sb2 Sb 0.188450(12) 0.330045(18) 0.464068(9) 0.01877(6) Uani 1 1 d . . .
Sb3 Sb 0.376865(12) 0.194864(17) 0.365545(9) 0.01934(6) Uani 1 1 d . . .
Ga1 Ga 0.17682(2) 0.54832(3) 0.398071(16) 0.02323(8) Uani 1 1 d . . .
Ga2 Ga 0.26677(2) 0.11503(3) 0.439013(15) 0.02132(8) Uani 1 1 d . . .
Ga3 Ga 0.36920(2) 0.38935(3) 0.282353(15) 0.02036(8) Uani 1 1 d . . .
C1 C 0.1283(2) 0.3736(3) 0.22216(17) 0.0349(8) Uani 1 1 d . . .
H1 H 0.1455 0.3753 0.1790 0.042 Uiso 1 1 calc R . .
C2 C 0.0422(2) 0.4291(4) 0.2163(2) 0.0506(11) Uani 1 1 d . . .
H2A H 0.0427 0.5167 0.2004 0.076 Uiso 1 1 calc R . .
H2B H 0.0240 0.4292 0.2581 0.076 Uiso 1 1 calc R . .
H2C H 0.0042 0.3774 0.1867 0.076 Uiso 1 1 calc R . .
C3 C 0.1307(3) 0.2360(3) 0.2443(2) 0.0561(12) Uani 1 1 d . . .
H3A H 0.1873 0.2034 0.2474 0.084 Uiso 1 1 calc R . .
H3B H 0.0939 0.1845 0.2138 0.084 Uiso 1 1 calc R . .
H3C H 0.1126 0.2313 0.2861 0.084 Uiso 1 1 calc R . .
C4 C 0.2216(2) 0.6632(3) 0.23453(16) 0.0313(8) Uani 1 1 d . . .
H4 H 0.2734 0.7082 0.2535 0.038 Uiso 1 1 calc R . .
C5 C 0.1502(2) 0.7515(3) 0.24230(17) 0.0354(8) Uani 1 1 d . . .
H5A H 0.1482 0.7646 0.2876 0.053 Uiso 1 1 calc R . .
H5B H 0.0982 0.7130 0.2222 0.053 Uiso 1 1 calc R . .
H5C H 0.1580 0.8337 0.2222 0.053 Uiso 1 1 calc R . .
C6 C 0.2282(3) 0.6398(4) 0.16499(19) 0.0550(12) Uani 1 1 d . . .
H6A H 0.2754 0.5838 0.1620 0.082 Uiso 1 1 calc R . .
H6B H 0.2360 0.7213 0.1442 0.082 Uiso 1 1 calc R . .
H6C H 0.1774 0.5991 0.1440 0.082 Uiso 1 1 calc R . .
C7 C 0.2725(3) 0.6582(3) 0.43258(17) 0.0432(10) Uani 1 1 d . . .
H7A H 0.3240 0.6112 0.4316 0.065 Uiso 1 1 calc R . .
H7B H 0.2683 0.6819 0.4765 0.065 Uiso 1 1 calc R . .
H7C H 0.2722 0.7354 0.4066 0.065 Uiso 1 1 calc R . .
C8 C 0.0634(2) 0.6148(4) 0.39306(19) 0.0508(11) Uani 1 1 d . . .
H8A H 0.0240 0.5495 0.3748 0.076 Uiso 1 1 calc R . .
H8B H 0.0572 0.6910 0.3661 0.076 Uiso 1 1 calc R . .
H8C H 0.0527 0.6370 0.4358 0.076 Uiso 1 1 calc R . .
C9 C 0.2293(2) 0.3866(3) 0.56221(14) 0.0283(7) Uani 1 1 d . . .
H9 H 0.2241 0.3107 0.5898 0.034 Uiso 1 1 calc R . .
C10 C 0.3202(2) 0.4263(3) 0.57157(15) 0.0357(8) Uani 1 1 d . . .
H10A H 0.3537 0.3559 0.5592 0.054 Uiso 1 1 calc R . .
H10B H 0.3383 0.4474 0.6163 0.054 Uiso 1 1 calc R . .
H10C H 0.3269 0.5012 0.5452 0.054 Uiso 1 1 calc R . .
C11 C 0.1747(3) 0.4919(4) 0.58211(18) 0.0491(11) Uani 1 1 d . . .
H11A H 0.1170 0.4633 0.5756 0.074 Uiso 1 1 calc R . .
H11B H 0.1798 0.5682 0.5564 0.074 Uiso 1 1 calc R . .
H11C H 0.1920 0.5120 0.6271 0.074 Uiso 1 1 calc R . .
C12 C 0.0629(2) 0.2744(3) 0.47479(16) 0.0297(7) Uani 1 1 d . . .
H12 H 0.0363 0.3494 0.4924 0.036 Uiso 1 1 calc R . .
C13 C 0.0121(2) 0.2425(4) 0.41046(19) 0.0498(10) Uani 1 1 d . . .
H13A H 0.0137 0.3147 0.3814 0.075 Uiso 1 1 calc R . .
H13B H -0.0452 0.2255 0.4160 0.075 Uiso 1 1 calc R . .
H13C H 0.0353 0.1667 0.3927 0.075 Uiso 1 1 calc R . .
C14 C 0.0638(2) 0.1654(3) 0.52242(18) 0.0429(10) Uani 1 1 d . . .
H14A H 0.0969 0.1902 0.5628 0.064 Uiso 1 1 calc R . .
H14B H 0.0880 0.0893 0.5058 0.064 Uiso 1 1 calc R . .
H14C H 0.0072 0.1467 0.5292 0.064 Uiso 1 1 calc R . .
C15 C 0.1845(2) 0.0011(3) 0.38908(16) 0.0336(8) Uani 1 1 d . . .
H15A H 0.1582 0.0459 0.3509 0.050 Uiso 1 1 calc R . .
H15B H 0.1423 -0.0231 0.4150 0.050 Uiso 1 1 calc R . .
H15C H 0.2122 -0.0756 0.3767 0.050 Uiso 1 1 calc R . .
C16 C 0.3288(2) 0.0469(3) 0.51857(16) 0.0404(9) Uani 1 1 d . . .
H16A H 0.3674 0.1118 0.5384 0.061 Uiso 1 1 calc R . .
H16B H 0.3597 -0.0291 0.5092 0.061 Uiso 1 1 calc R . .
H16C H 0.2902 0.0240 0.5476 0.061 Uiso 1 1 calc R . .
C17 C 0.4944(2) 0.2155(3) 0.42777(16) 0.0324(8) Uani 1 1 d . . .
H17 H 0.5029 0.1378 0.4552 0.039 Uiso 1 1 calc R . .
C18 C 0.5659(2) 0.2234(3) 0.38942(19) 0.0404(9) Uani 1 1 d . . .
H18A H 0.5659 0.1473 0.3627 0.061 Uiso 1 1 calc R . .
H18B H 0.6183 0.2284 0.4185 0.061 Uiso 1 1 calc R . .
H18C H 0.5594 0.2996 0.3625 0.061 Uiso 1 1 calc R . .
C19 C 0.4923(3) 0.3301(4) 0.47070(19) 0.0530(11) Uani 1 1 d . . .
H19A H 0.4460 0.3216 0.4947 0.079 Uiso 1 1 calc R . .
H19B H 0.4852 0.4079 0.4449 0.079 Uiso 1 1 calc R . .
H19C H 0.5442 0.3351 0.5003 0.079 Uiso 1 1 calc R . .
C20 C 0.4061(2) 0.0229(3) 0.31642(17) 0.0329(8) Uani 1 1 d . . .
H20 H 0.4565 0.0405 0.2966 0.039 Uiso 1 1 calc R . .
C21 C 0.3360(3) -0.0107(3) 0.26332(18) 0.0469(11) Uani 1 1 d . . .
H21A H 0.3251 0.0619 0.2343 0.070 Uiso 1 1 calc R . .
H21B H 0.2862 -0.0307 0.2816 0.070 Uiso 1 1 calc R . .
H21C H 0.3519 -0.0849 0.2399 0.070 Uiso 1 1 calc R . .
C22 C 0.4262(3) -0.0861(3) 0.3635(2) 0.0478(11) Uani 1 1 d . . .
H22A H 0.4715 -0.0605 0.3966 0.072 Uiso 1 1 calc R . .
H22B H 0.4428 -0.1613 0.3412 0.072 Uiso 1 1 calc R . .
H22C H 0.3773 -0.1066 0.3829 0.072 Uiso 1 1 calc R . .
C23 C 0.3758(2) 0.3197(3) 0.19672(15) 0.0335(8) Uani 1 1 d . . .
H23A H 0.3354 0.2509 0.1871 0.050 Uiso 1 1 calc R . .
H23B H 0.4315 0.2862 0.1957 0.050 Uiso 1 1 calc R . .
H23C H 0.3639 0.3876 0.1650 0.050 Uiso 1 1 calc R . .
C24 C 0.4446(2) 0.5313(3) 0.31487(17) 0.0320(8) Uani 1 1 d . . .
H24A H 0.4343 0.5559 0.3574 0.048 Uiso 1 1 calc R . .
H24B H 0.4346 0.6046 0.2862 0.048 Uiso 1 1 calc R . .
H24C H 0.5021 0.5033 0.3171 0.048 Uiso 1 1 calc R . .

loop_
_atom_site_aniso_label
_atom_site_aniso_U_11
_atom_site_aniso_U_22
_atom_site_aniso_U_33
_atom_site_aniso_U_23
_atom_site_aniso_U_13
_atom_site_aniso_U_12
Sb1 0.01667(11) 0.02275(11) 0.01975(11) 0.00127(8) 0.00030(8) 0.00145(8)
Sb2 0.01759(11) 0.02045(11) 0.01814(10) -0.00129(8) 0.00230(8) 0.00036(8)
Sb3 0.01774(11) 0.01792(11) 0.02234(11) -0.00012(8) 0.00301(8) 0.00098(8)
Ga1 0.02375(19) 0.02301(18) 0.02263(18) 0.00089(14) 0.00254(15) 0.00607(14)
Ga2 0.02229(18) 0.01933(17) 0.02236(17) 0.00105(13) 0.00343(14) 0.00084(14)
Ga3 0.01805(17) 0.02080(17) 0.02225(17) -0.00009(13) 0.00307(14) -0.00036(14)
C1 0.033(2) 0.037(2) 0.0316(18) -0.0051(15) -0.0061(15) -0.0096(16)
C2 0.030(2) 0.044(2) 0.069(3) -0.001(2) -0.020(2) -0.0072(18)
C3 0.045(3) 0.037(2) 0.080(3) -0.006(2) -0.013(2) -0.0057(19)
C4 0.0257(19) 0.0291(17) 0.039(2) 0.0139(15) 0.0061(15) 0.0000(15)
C5 0.041(2) 0.0268(18) 0.037(2) 0.0042(15) 0.0023(17) -0.0002(16)
C6 0.068(3) 0.052(2) 0.051(3) 0.025(2) 0.031(2) 0.023(2)
C7 0.060(3) 0.0269(18) 0.038(2) -0.0007(16) -0.0071(19) -0.0138(18)
C8 0.046(3) 0.061(3) 0.052(2) 0.021(2) 0.026(2) 0.034(2)
C9 0.0330(19) 0.0316(18) 0.0193(15) -0.0004(13) 0.0005(14) -0.0047(15)
C10 0.035(2) 0.044(2) 0.0253(18) 0.0021(16) -0.0022(15) -0.0086(17)
C11 0.046(3) 0.064(3) 0.038(2) -0.0253(19) 0.0058(19) 0.000(2)
C12 0.0193(17) 0.0354(18) 0.0357(19) -0.0097(15) 0.0085(15) -0.0031(14)
C13 0.026(2) 0.071(3) 0.050(3) -0.018(2) -0.0014(18) -0.008(2)
C14 0.045(2) 0.042(2) 0.046(2) -0.0024(18) 0.0201(19) -0.0126(18)
C15 0.035(2) 0.0261(17) 0.040(2) -0.0058(15) 0.0063(17) -0.0068(15)
C16 0.048(2) 0.040(2) 0.032(2) 0.0095(16) 0.0040(18) 0.0116(18)
C17 0.0167(17) 0.0401(19) 0.037(2) 0.0095(16) -0.0056(15) 0.0000(15)
C18 0.0199(18) 0.043(2) 0.057(3) 0.0052(18) 0.0028(17) 0.0032(16)
C19 0.034(2) 0.077(3) 0.045(2) -0.019(2) -0.0044(19) -0.011(2)
C20 0.037(2) 0.0218(16) 0.045(2) -0.0075(15) 0.0231(17) -0.0016(15)
C21 0.066(3) 0.037(2) 0.041(2) -0.0169(17) 0.019(2) -0.016(2)
C22 0.049(3) 0.0230(18) 0.076(3) 0.0013(19) 0.025(2) 0.0104(18)
C23 0.038(2) 0.0356(19) 0.0289(18) -0.0008(15) 0.0102(16) 0.0040(16)
C24 0.0251(18) 0.0253(17) 0.045(2) 0.0005(15) 0.0045(16) -0.0053(14)

loop_
_geom_bond_atom_site_label_1
_geom_bond_atom_site_label_2
_geom_bond_distance
_geom_bond_site_symmetry_2
_geom_bond_publ_flag
Sb1 C1 2.178(3) . ?
Sb1 C4 2.186(3) . ?
Sb1 Ga3 2.6686(4) . ?
Sb1 Ga1 2.6693(4) . ?
Sb2 C9 2.178(3) . ?
Sb2 C12 2.182(3) . ?
Sb2 Ga1 2.6771(4) . ?
Sb2 Ga2 2.6868(4) . ?
Sb3 C20 2.174(3) . ?
Sb3 C17 2.177(3) . ?
Sb3 Ga3 2.6916(4) . ?
Sb3 Ga2 2.6936(4) . ?
Ga1 C8 1.972(4) . ?
Ga1 C7 1.994(4) . ?
Ga2 C16 1.973(3) . ?
Ga2 C15 1.985(3) . ?
Ga3 C23 1.983(3) . ?
Ga3 C24 1.990(3) . ?
C1 C2 1.514(5) . ?
C1 C3 1.516(5) . ?
C1 H1 1.0000 . ?
C2 H2A 0.9800 . ?
C2 H2B 0.9800 . ?
C2 H2C 0.9800 . ?
C3 H3A 0.9800 . ?
C3 H3B 0.9800 . ?
C3 H3C 0.9800 . ?
C4 C5 1.521(4) . ?
C4 C6 1.521(5) . ?
C4 H4 1.0000 . ?
C5 H5A 0.9800 . ?
C5 H5B 0.9800 . ?
C5 H5C 0.9800 . ?
C6 H6A 0.9800 . ?
C6 H6B 0.9800 . ?
C6 H6C 0.9800 . ?
C7 H7A 0.9800 . ?
C7 H7B 0.9800 . ?
C7 H7C 0.9800 . ?
C8 H8A 0.9800 . ?
C8 H8B 0.9800 . ?
C8 H8C 0.9800 . ?
C9 C11 1.521(5) . ?
C9 C10 1.531(5) . ?
C9 H9 1.0000 . ?
C10 H10A 0.9800 . ?
C10 H10B 0.9800 . ?
C10 H10C 0.9800 . ?
C11 H11A 0.9800 . ?
C11 H11B 0.9800 . ?
C11 H11C 0.9800 . ?
C12 C14 1.527(5) . ?
C12 C13 1.528(5) . ?
C12 H12 1.0000 . ?
C13 H13A 0.9800 . ?
C13 H13B 0.9800 . ?
C13 H13C 0.9800 . ?
C14 H14A 0.9800 . ?
C14 H14B 0.9800 . ?
C14 H14C 0.9800 . ?
C15 H15A 0.9800 . ?
C15 H15B 0.9800 . ?
C15 H15C 0.9800 . ?
C16 H16A 0.9800 . ?
C16 H16B 0.9800 . ?
C16 H16C 0.9800 . ?
C17 C19 1.514(5) . ?
C17 C18 1.528(5) . ?
C17 H17 1.0000 . ?
C18 H18A 0.9800 . ?
C18 H18B 0.9800 . ?
C18 H18C 0.9800 . ?
C19 H19A 0.9800 . ?
C19 H19B 0.9800 . ?
C19 H19C 0.9800 . ?
C20 C22 1.522(5) . ?
C20 C21 1.526(5) . ?
C20 H20 1.0000 . ?
C21 H21A 0.9800 . ?
C21 H21B 0.9800 . ?
C21 H21C 0.9800 . ?
C22 H22A 0.9800 . ?
C22 H22B 0.9800 . ?
C22 H22C 0.9800 . ?
C23 H23A 0.9800 . ?
C23 H23B 0.9800 . ?
C23 H23C 0.9800 . ?
C24 H24A 0.9800 . ?
C24 H24B 0.9800 . ?
C24 H24C 0.9800 . ?
